data_2013047
loop_
_publ_author_name
'Calmuschi, Beatrice'
'Englert, Ulli'

_publ_section_title
;(<i>R</i>)-Di-\m-acetato-\k^2^<i>O</i>:<i>O</i>'-bis{[2-(1-aminoethyl)phenyl-\k^2^<i>C</i>^1^,<i>N</i>]palladium(II)},
 (<i>R</i>)-di-\m-chloro-bis{[2-(1-aminoethyl)phenyl-\k^2^<i>C</i>^1^,<i>N</i>]palladium(II)}
 and
 [<i>SP</i>-4-4]-(<i>R</i>)-[2-(1-aminoethyl)phenyl-\k^2^<i>C</i>^1^,<i>N</i>]chloro(pyridine-\k<i>N</i>)palladium(II)
;
_journal_issue 11
_journal_name_full 'Acta Crystallographica Section C'
_journal_page_first m545
_journal_page_last m548
_journal_paper_doi 10.1107/S0108270102018218
_journal_volume 58
_journal_year 2002
_chemical_formula_iupac '[Pd (C8 H10 N) Cl (C5 H5 N)]'
_chemical_formula_moiety 'C13 H15 Cl N2 Pd'
_chemical_formula_sum 'C13 H15 Cl N2 Pd'
_chemical_formula_weight 341.12
_chemical_name_systematic
;
[SP-4-4]-(R)-[2-(1-aminoethyl)phenyl-\k^2^C^1^,N]chloro(pyridine-
\kN)palladium(II)
;
_space_group_IT_number 80
_symmetry_cell_setting tetragonal
_symmetry_space_group_name_Hall 'I 4bw'
_symmetry_space_group_name_H-M 'I 41'
_atom_sites_solution_hydrogens geom
_atom_sites_solution_primary direct
_atom_sites_solution_secondary difmap
_audit_creation_method SHELXL97
_cell_angle_alpha 90
_cell_angle_beta 90
_cell_angle_gamma 90
_cell_formula_units_Z 16
_cell_length_a 18.511(5)
_cell_length_b 18.511(5)
_cell_length_c 15.698(6)
_cell_measurement_reflns_used 37267
_cell_measurement_temperature 293(2)
_cell_measurement_theta_max 28.50
_cell_measurement_theta_min 1.56
_cell_volume 5379(3)
_computing_cell_refinement SMART
_computing_data_collection 'SMART (Bruker, 2001)'
_computing_data_reduction 'SAINT-Plus (Bruker, 1999)'
_computing_molecular_graphics 'PLATON (Spek, 1990)'
_computing_publication_material SHELXL97
_computing_structure_refinement 'SHELXL97 (Sheldrick, 1997)'
_computing_structure_solution 'SHELXS97 (Sheldrick, 1997)'
_diffrn_ambient_temperature 293(2)
_diffrn_measured_fraction_theta_full 0.994
_diffrn_measured_fraction_theta_max 0.994
_diffrn_measurement_device_type 'Bruker SMART APEX CCD area-detector'
_diffrn_measurement_method \w
_diffrn_radiation_monochromator graphite
_diffrn_radiation_source 'fine-focus sealed tube'
_diffrn_radiation_type MoK\a
_diffrn_radiation_wavelength 0.71073
_diffrn_reflns_av_R_equivalents 0.098
_diffrn_reflns_av_sigmaI/netI 0.071
_diffrn_reflns_limit_h_max 24
_diffrn_reflns_limit_h_min -24
_diffrn_reflns_limit_k_max 24
_diffrn_reflns_limit_k_min -24
_diffrn_reflns_limit_l_max 20
_diffrn_reflns_limit_l_min -20
_diffrn_reflns_number 37248
_diffrn_reflns_theta_full 28.50
_diffrn_reflns_theta_max 28.50
_diffrn_reflns_theta_min 1.56
_diffrn_standards_decay_% none
_diffrn_standards_interval_count 0
_diffrn_standards_interval_time 0
_diffrn_standards_number 0
_exptl_absorpt_coefficient_mu 1.558
_exptl_absorpt_correction_T_max 0.955
_exptl_absorpt_correction_T_min 0.292
_exptl_absorpt_correction_type empirical
_exptl_absorpt_process_details '(SADABS; Sheldrick, 1996)'
_exptl_crystal_colour coluorless
_exptl_crystal_density_diffrn 1.685
_exptl_crystal_density_meas ?
_exptl_crystal_density_method 'not measured'
_exptl_crystal_description needle
_exptl_crystal_F_000 2720
_exptl_crystal_size_max 1.05
_exptl_crystal_size_mid 0.08
_exptl_crystal_size_min 0.03
_refine_diff_density_max 0.54
_refine_diff_density_min -0.54
_refine_ls_abs_structure_details 'Flack (1983); 3192 Friedel pairs'
_refine_ls_abs_structure_Flack 0.01(6)
_refine_ls_extinction_method none
_refine_ls_goodness_of_fit_ref 1.049
_refine_ls_hydrogen_treatment constr
_refine_ls_matrix_type full
_refine_ls_number_parameters 309
_refine_ls_number_reflns 6731
_refine_ls_number_restraints 1
_refine_ls_restrained_S_all 1.049
_refine_ls_R_factor_all 0.071
_refine_ls_R_factor_gt 0.046
_refine_ls_shift/su_max 0.001
_refine_ls_shift/su_mean 0.000
_refine_ls_structure_factor_coef Fsqd
_refine_ls_weighting_details 'calc w = 1/[\s^2^(Fo^2^)+(0.0375P)^2^] where P=(Fo^2^+2Fc^2^)/3'
_refine_ls_weighting_scheme calc
_refine_ls_wR_factor_gt 0.100
_refine_ls_wR_factor_ref 0.110
_reflns_number_gt 5005
_reflns_number_total 6731
_reflns_threshold_expression I>2\s(I)
_cod_data_source_file sk1575.cif
_cod_data_source_block III
_cod_depositor_comments
;
The following automatic conversions were performed:

'_exptl_crystal_density_meas' value 'not measured' was changed to '?'
- the value is perceived as not measured.

Automatic conversion script
Id: cif_fix_values 3008 2015-01-20 13:52:24Z robertas 
;
_cod_database_code 2013047
_cod_database_fobs_code 2013047

loop_
_symmetry_equiv_pos_as_xyz
'x, y, z'
'-x+1/2, -y+1/2, z+1/2'
'-y, x+1/2, z+1/4'
'y+1/2, -x, z+3/4'
'x+1/2, y+1/2, z+1/2'
'-x+1, -y+1, z+1'
'-y+1/2, x+1, z+3/4'
'y+1, -x+1/2, z+5/4'

loop_
_atom_site_label
_atom_site_fract_x
_atom_site_fract_y
_atom_site_fract_z
_atom_site_U_iso_or_equiv
_atom_site_adp_type
_atom_site_calc_flag
_atom_site_refinement_flags
_atom_site_occupancy
_atom_site_disorder_assembly
_atom_site_disorder_group
_atom_site_type_symbol
Pd1 0.49331(3) 0.39613(3) 0.24549(3) 0.03910(18) Uani d . 1 . . Pd
Cl1 0.40499(12) 0.39478(13) 0.35822(18) 0.0545(6) Uani d . 1 . . Cl
N12 0.4158(3) 0.3628(3) 0.1619(6) 0.0408(18) Uani d . 1 . . N
C9 0.3589(4) 0.4045(4) 0.1446(7) 0.050(2) Uani d . 1 . . C
H9 0.3584 0.4538 0.1674 0.065 Uiso calc R 1 . . H
C10 0.3033(4) 0.3831(5) 0.0987(7) 0.055(2) Uani d . 1 . . C
H10 0.2612 0.4147 0.0922 0.072 Uiso calc R 1 . . H
C11 0.3041(5) 0.3152(5) 0.0591(8) 0.069(3) Uani d . 1 . . C
H11 0.2653 0.3000 0.0207 0.090 Uiso calc R 1 . . H
C12 0.3613(5) 0.2713(4) 0.0762(8) 0.063(3) Uani d . 1 . . C
H12 0.3629 0.2219 0.0540 0.081 Uiso calc R 1 . . H
C13 0.4169(5) 0.2978(5) 0.1255(8) 0.059(3) Uani d . 1 . . C
H13 0.4595 0.2673 0.1343 0.077 Uiso calc R 1 . . H
N11 0.5772(3) 0.4231(3) 0.3253(5) 0.0434(18) Uani d . 1 . . N
H11A 0.5795 0.4741 0.3312 0.056 Uiso calc R 1 . . H
H11B 0.5690 0.4028 0.3800 0.056 Uiso calc R 1 . . H
C1 0.7101(4) 0.4313(5) 0.3306(5) 0.070(2) Uani d . 1 . . C
H1A 0.7078 0.4835 0.3199 0.091 Uiso calc R 1 . . H
H1B 0.7548 0.4118 0.3064 0.091 Uiso calc R 1 . . H
H1C 0.7093 0.4224 0.3921 0.091 Uiso calc R 1 . . H
C2 0.6471(4) 0.3954(4) 0.2902(5) 0.0410(17) Uani d . 1 . . C
H2 0.6501 0.3438 0.3034 0.053 Uiso calc R 1 . . H
C3 0.6410(4) 0.4028(4) 0.1946(6) 0.0376(18) Uani d . 1 . . C
C4 0.7003(5) 0.4120(4) 0.1414(7) 0.053(2) Uani d . 1 . . C
H4 0.7492 0.4109 0.1654 0.069 Uiso calc R 1 . . H
C5 0.6912(6) 0.4225(5) 0.0565(8) 0.063(3) Uani d . 1 . . C
H5 0.7339 0.4287 0.0203 0.082 Uiso calc R 1 . . H
C6 0.6230(5) 0.4247(5) 0.0193(9) 0.063(3) Uani d . 1 . . C
H6 0.6177 0.4325 -0.0421 0.082 Uiso calc R 1 . . H
C7 0.5628(5) 0.4156(5) 0.0704(7) 0.053(2) Uani d . 1 . . C
H7 0.5146 0.4169 0.0446 0.069 Uiso calc R 1 . . H
C8 0.5698(4) 0.4043(4) 0.1609(7) 0.042(2) Uani d . 1 . . C
Pd2 0.10564(3) -0.00190(3) 0.14678(3) 0.03857(18) Uani d . 1 . . Pd
Cl2 0.10783(12) -0.08972(12) 0.03174(19) 0.0538(6) Uani d . 1 . . Cl
N22 0.1433(4) -0.0787(3) 0.2290(6) 0.044(2) Uani d . 1 . . N
C29 0.2082(4) -0.0762(5) 0.2635(8) 0.061(3) Uani d . 1 . . C
H29 0.2388 -0.0343 0.2516 0.080 Uiso calc R 1 . . H
C30 0.2348(5) -0.1295(5) 0.3152(10) 0.085(4) Uani d . 1 . . C
H30 0.2819 -0.1236 0.3429 0.110 Uiso calc R 1 . . H
C31 0.1960(5) -0.1901(6) 0.3279(7) 0.073(3) Uani d . 1 . . C
H31 0.2179 -0.2316 0.3567 0.095 Uiso calc R 1 . . H
C32 0.1302(5) -0.1932(5) 0.3022(9) 0.086(4) Uani d . 1 . . C
H32 0.0984 -0.2329 0.3196 0.112 Uiso calc R 1 . . H
C33 0.1048(5) -0.1365(5) 0.2469(10) 0.086(4) Uani d . 1 . . C
H33 0.0567 -0.1413 0.2214 0.112 Uiso calc R 1 . . H
N21 0.0712(3) 0.0791(3) 0.0715(5) 0.0436(19) Uani d . 1 . . N
H21A 0.0968 0.0772 0.0191 0.057 Uiso calc R 1 . . H
H21B 0.0214 0.0720 0.0594 0.057 Uiso calc R 1 . . H
C21 0.1474(4) 0.1892(4) 0.0755(5) 0.061(2) Uani d . 1 . . C
H21C 0.1504 0.2384 0.0985 0.080 Uiso calc R 1 . . H
H21D 0.1445 0.1913 0.0133 0.080 Uiso calc R 1 . . H
H21E 0.1904 0.1619 0.0923 0.080 Uiso calc R 1 . . H
C22 0.0810(4) 0.1525(4) 0.1102(7) 0.049(2) Uani d . 1 . . C
H22 0.0389 0.1819 0.0951 0.063 Uiso calc R 1 . . H
C23 0.0807(4) 0.1422(5) 0.2037(6) 0.0397(19) Uani d . 1 . . C
C24 0.0696(4) 0.2000(5) 0.2595(8) 0.063(3) Uani d . 1 . . C
H24 0.0626 0.2488 0.2369 0.082 Uiso calc R 1 . . H
C25 0.0683(5) 0.1880(7) 0.3482(9) 0.070(3) Uani d . 1 . . C
H25 0.0619 0.2279 0.3886 0.091 Uiso calc R 1 . . H
C26 0.0763(5) 0.1189(6) 0.3751(8) 0.072(3) Uani d . 1 . . C
H26 0.0728 0.1091 0.4364 0.094 Uiso calc R 1 . . H
C27 0.0891(5) 0.0615(6) 0.3211(8) 0.067(3) Uani d . 1 . . C
H27 0.0958 0.0126 0.3438 0.087 Uiso calc R 1 . . H
C28 0.0925(4) 0.0739(5) 0.2357(7) 0.045(2) Uani d . 1 . . C

loop_
_atom_site_aniso_label
_atom_site_aniso_U_11
_atom_site_aniso_U_22
_atom_site_aniso_U_33
_atom_site_aniso_U_12
_atom_site_aniso_U_13
_atom_site_aniso_U_23
Pd1 0.0382(3) 0.0410(3) 0.0381(5) -0.0041(2) -0.0042(3) -0.0026(3)
Cl1 0.0554(12) 0.0656(14) 0.0425(17) -0.0121(11) 0.0016(11) 0.0020(12)
N12 0.047(4) 0.035(3) 0.040(5) -0.001(3) -0.007(3) -0.005(3)
C9 0.046(4) 0.047(4) 0.057(6) 0.006(3) -0.008(4) -0.007(4)
C10 0.046(4) 0.065(5) 0.056(6) 0.006(4) -0.007(4) -0.017(4)
C11 0.053(5) 0.077(6) 0.077(8) -0.031(4) -0.018(5) 0.026(6)
C12 0.083(6) 0.048(5) 0.057(7) -0.016(4) -0.013(5) -0.012(4)
C13 0.053(5) 0.053(5) 0.071(8) 0.001(4) 0.004(5) -0.001(5)
N11 0.043(4) 0.045(3) 0.042(5) -0.004(3) 0.006(3) -0.006(3)
C1 0.041(4) 0.108(7) 0.061(5) -0.010(4) -0.005(4) -0.011(5)
C2 0.042(4) 0.044(4) 0.037(4) -0.008(3) -0.001(3) 0.000(3)
C3 0.044(4) 0.027(3) 0.042(5) 0.000(3) -0.002(3) 0.005(3)
C4 0.056(4) 0.042(4) 0.060(6) 0.006(3) -0.001(4) -0.005(4)
C5 0.074(6) 0.058(5) 0.058(8) 0.020(4) 0.018(5) 0.005(5)
C6 0.064(6) 0.075(6) 0.049(8) 0.006(5) 0.008(5) 0.005(6)
C7 0.050(5) 0.069(6) 0.039(7) 0.003(4) -0.002(4) -0.001(5)
C8 0.041(4) 0.041(4) 0.043(7) -0.008(3) -0.003(4) -0.001(4)
Pd2 0.0377(3) 0.0407(3) 0.0374(5) -0.0029(2) -0.0021(3) 0.0030(3)
Cl2 0.0570(13) 0.0550(12) 0.0495(18) 0.0044(10) -0.0004(12) -0.0083(12)
N22 0.050(4) 0.042(4) 0.041(6) -0.005(3) -0.007(3) -0.003(3)
C29 0.044(4) 0.080(6) 0.060(7) -0.020(4) -0.024(4) 0.040(5)
C30 0.047(5) 0.104(8) 0.104(11) -0.017(5) -0.016(6) 0.051(7)
C31 0.069(6) 0.096(7) 0.056(7) 0.014(5) -0.018(5) 0.033(6)
C32 0.073(6) 0.063(6) 0.123(11) -0.023(5) -0.037(7) 0.049(6)
C33 0.058(5) 0.074(6) 0.126(11) -0.023(5) -0.030(7) 0.039(7)
N21 0.052(4) 0.049(4) 0.030(4) 0.000(3) 0.003(3) 0.011(3)
C21 0.065(5) 0.042(4) 0.077(6) -0.014(3) 0.011(4) 0.001(4)
C22 0.037(4) 0.039(4) 0.070(6) 0.008(3) 0.007(4) 0.002(4)
C23 0.030(3) 0.050(4) 0.039(4) -0.006(3) 0.006(3) -0.007(3)
C24 0.050(4) 0.056(5) 0.084(8) -0.011(4) 0.001(5) -0.026(5)
C25 0.071(6) 0.089(7) 0.052(7) -0.003(5) 0.011(5) -0.029(6)
C26 0.064(6) 0.115(9) 0.038(8) -0.025(6) 0.014(5) -0.015(6)
C27 0.070(6) 0.082(7) 0.049(9) -0.021(5) 0.018(6) 0.009(6)
C28 0.034(4) 0.060(5) 0.040(6) -0.016(3) 0.001(4) -0.009(5)

loop_
_atom_type_symbol
_atom_type_description
_atom_type_scat_dispersion_real
_atom_type_scat_dispersion_imag
_atom_type_scat_source
C C .0033 .0016 'International Tables Vol C Tables 4.2.6.8 and 6.1.1.4'
H H .0000 .0000 'International Tables Vol C Tables 4.2.6.8 and 6.1.1.4'
N N .0061 .0033 'International Tables Vol C Tables 4.2.6.8 and 6.1.1.4'
Cl Cl .1484 .1585 'International Tables Vol C Tables 4.2.6.8 and 6.1.1.4'
Pd Pd -.9988 1.0072 'International Tables Vol C Tables 4.2.6.8 and 6.1.1.4'

loop_
_geom_angle_atom_site_label_1
_geom_angle_atom_site_label_2
_geom_angle_atom_site_label_3
_geom_angle
_geom_angle_publ_flag
N11 Pd1 Cl1 93.9(2) yes
N12 Pd1 Cl1 89.6(2) yes
C8 Pd1 Cl1 174.4(3) yes
N12 Pd1 N11 175.0(3) yes
C8 Pd1 N11 81.2(3) yes
C8 Pd1 N12 95.5(4) yes
C13 N12 C9 116.5(8) no
C13 N12 Pd1 122.6(6) no
C9 N12 Pd1 120.7(6) no
C10 C9 N12 123.7(8) no
C10 C9 H9 118.2 no
N12 C9 H9 118.2 no
C9 C10 C11 120.2(8) no
C9 C10 H10 119.9 no
C11 C10 H10 119.9 no
C12 C11 C10 117.2(9) no
C12 C11 H11 121.4 no
C10 C11 H11 121.4 no
C11 C12 C13 118.6(8) no
C11 C12 H12 120.7 no
C13 C12 H12 120.7 no
N12 C13 C12 123.5(8) no
N12 C13 H13 118.2 no
C12 C13 H13 118.2 no
C2 N11 Pd1 110.2(6) yes
C2 N11 H11A 109.6 no
Pd1 N11 H11A 109.6 no
C2 N11 H11B 109.6 no
Pd1 N11 H11B 109.6 no
H11A N11 H11B 108.1 no
C2 C1 H1A 109.5 no
C2 C1 H1B 109.5 no
H1A C1 H1B 109.5 no
C2 C1 H1C 109.5 no
H1A C1 H1C 109.5 no
H1B C1 H1C 109.5 no
C1 C2 N11 111.7(7) no
C1 C2 C3 116.3(7) no
N11 C2 C3 105.7(7) no
C1 C2 H2 107.6 no
N11 C2 H2 107.6 no
C3 C2 H2 107.6 no
C4 C3 C8 120.5(9) no
C4 C3 C2 123.3(8) no
C8 C3 C2 116.2(8) no
C5 C4 C3 120.6(10) no
C5 C4 H4 119.7 no
C3 C4 H4 119.7 no
C4 C5 C6 121.9(11) no
C4 C5 H5 119.0 no
C6 C5 H5 119.0 no
C7 C6 C5 119.0(12) no
C7 C6 H6 120.5 no
C5 C6 H6 120.5 no
C6 C7 C8 121.1(9) no
C6 C7 H7 119.4 no
C8 C7 H7 119.4 no
C3 C8 C7 116.9(8) no
C3 C8 Pd1 114.8(8) no
C7 C8 Pd1 128.2(7) no
N21 Pd2 Cl2 93.9(2) yes
N22 Pd2 Cl2 89.9(2) yes
C28 Pd2 Cl2 173.1(3) yes
N21 Pd2 N22 175.9(3) yes
C28 Pd2 N21 81.3(4) yes
C28 Pd2 N22 95.1(4) yes
C33 N22 C29 115.7(8) no
C33 N22 Pd2 121.1(7) no
C29 N22 Pd2 123.2(6) no
N22 C29 C30 123.2(8) no
N22 C29 H29 118.4 no
C30 C29 H29 118.4 no
C31 C30 C29 119.7(9) no
C31 C30 H30 120.2 no
C29 C30 H30 120.2 no
C32 C31 C30 119.9(9) no
C32 C31 H31 120.1 no
C30 C31 H31 120.1 no
C31 C32 C33 117.7(9) no
C31 C32 H32 121.1 no
C33 C32 H32 121.1 no
N22 C33 C32 123.0(9) no
N22 C33 H33 118.5 no
C32 C33 H33 118.5 no
C22 N21 Pd2 113.5(6) yes
C22 N21 H21A 108.9 no
Pd2 N21 H21A 108.9 no
C22 N21 H21B 108.9 no
Pd2 N21 H21B 108.9 no
H21A N21 H21B 107.7 no
C22 C21 H21C 109.5 no
C22 C21 H21D 109.5 no
H21C C21 H21D 109.5 no
C22 C21 H21E 109.5 no
H21C C21 H21E 109.5 no
H21D C21 H21E 109.5 no
C23 C22 N21 106.6(7) no
C23 C22 C21 114.7(8) no
N21 C22 C21 111.2(7) no
C23 C22 H22 108.0 no
N21 C22 H22 108.0 no
C21 C22 H22 108.0 no
C28 C23 C24 119.9(11) no
C28 C23 C22 118.5(9) no
C24 C23 C22 121.6(9) no
C23 C24 C25 120.1(11) no
C23 C24 H24 120.0 no
C25 C24 H24 120.0 no
C26 C25 C24 117.0(11) no
C26 C25 H25 121.5 no
C24 C25 H25 121.5 no
C25 C26 C27 123.6(12) no
C25 C26 H26 118.2 no
C27 C26 H26 118.2 no
C28 C27 C26 119.0(10) no
C28 C27 H27 120.5 no
C26 C27 H27 120.5 no
C27 C28 C23 120.4(10) no
C27 C28 Pd2 125.2(8) no
C23 C28 Pd2 114.3(8) no

loop_
_geom_bond_atom_site_label_1
_geom_bond_atom_site_label_2
_geom_bond_site_symmetry_2
_geom_bond_distance
_geom_bond_publ_flag
Pd1 Cl1 . 2.409(3) yes
Pd1 N11 . 2.056(7) yes
Pd1 N12 . 2.040(7) yes
Pd1 C8 . 1.947(10) yes
N12 C13 . 1.331(12) no
N12 C9 . 1.335(10) no
C9 C10 . 1.318(12) no
C9 H9 . 0.9800 no
C10 C11 . 1.402(13) no
C10 H10 . 0.9800 no
C11 C12 . 1.361(13) no
C11 H11 . 0.9800 no
C12 C13 . 1.377(13) no
C12 H12 . 0.9800 no
C13 H13 . 0.9800 no
N11 C2 . 1.498(10) yes
N11 H11A . 0.9500 no
N11 H11B . 0.9500 no
C1 C2 . 1.484(10) no
C1 H1A . 0.9801 no
C1 H1B . 0.9801 no
C1 H1C . 0.9801 no
C2 C3 . 1.511(12) yes
C2 H2 . 0.9800 no
C3 C4 . 1.390(13) no
C3 C8 . 1.421(12) no
C4 C5 . 1.358(16) no
C4 H4 . 0.9800 no
C5 C6 . 1.392(15) no
C5 H5 . 0.9800 no
C6 C7 . 1.382(14) no
C6 H6 . 0.9800 no
C7 C8 . 1.442(15) no
C7 H7 . 0.9800 no
Pd2 Cl2 . 2.430(3) yes
Pd2 N21 . 2.012(7) yes
Pd2 N22 . 2.042(8) yes
Pd2 C28 . 1.994(10) yes
N22 C33 . 1.317(10) no
N22 C29 . 1.318(11) no
C29 C30 . 1.369(14) no
C29 H29 . 0.9800 no
C30 C31 . 1.346(13) no
C30 H30 . 0.9800 no
C31 C32 . 1.283(11) no
C31 H31 . 0.9800 no
C32 C33 . 1.441(14) no
C32 H32 . 0.9800 no
C33 H33 . 0.9800 no
N21 C22 . 1.499(11) yes
N21 H21A . 0.9500 no
N21 H21B . 0.9500 no
C21 C22 . 1.507(9) no
C21 H21C . 0.9801 no
C21 H21D . 0.9801 no
C21 H21E . 0.9801 no
C22 C23 . 1.480(14) yes
C22 H22 . 0.9800 no
C23 C28 . 1.378(13) no
C23 C24 . 1.397(13) no
C24 C25 . 1.410(18) no
C24 H24 . 0.9800 no
C25 C26 . 1.356(15) no
C25 H25 . 0.9800 no
C26 C27 . 1.380(15) no
C26 H26 . 0.9800 no
C27 C28 . 1.361(16) no
C27 H27 . 0.9800 no
